data_4306585
loop_
_publ_author_name
'Jos\'e Vicente'
'Pablo Gonz\'alez-Herrero'
'Yolanda Garc\'ia-S\'anchez'
'Delia Bautista'

_publ_section_title
;
Dinuclear Copper(I) and Copper(I)/Silver(I) Complexes with Condensed
Dithiolato Ligands1
;
_journal_name_full 'Inorganic Chemistry'
_journal_page_first 10662
_journal_page_last 10673
_journal_paper_doi 10.1021/ic8014139
_journal_volume 47
_journal_year 2008
_chemical_formula_sum 'C81.82 H116.82 Ag Cl0.35 Cu N0.82 O0 P2 S3'
_chemical_formula_weight 1454.29
_chemical_name_systematic
; 
 ? 
;
_space_group_IT_number 2
_symmetry_cell_setting triclinic
_symmetry_space_group_name_Hall '-P 1'
_symmetry_space_group_name_H-M 'P -1'
_atom_sites_solution_hydrogens geom
_atom_sites_solution_primary direct
_atom_sites_solution_secondary difmap
_audit_creation_method SHELXL-97
_cell_angle_alpha 66.222(2)
_cell_angle_beta 77.685(2)
_cell_angle_gamma 70.460(2)
_cell_formula_units_Z 2
_cell_length_a 14.0694(11)
_cell_length_b 16.7786(12)
_cell_length_c 18.5545(13)
_cell_measurement_reflns_used 7383
_cell_measurement_temperature 100(2)
_cell_measurement_theta_max 28.21
_cell_measurement_theta_min 2.30
_cell_volume 3761.8(5)
_computing_cell_refinement 'Bruker SAINT'
_computing_data_collection 'Bruker SMART'
_computing_data_reduction 'Bruker SAINT'
_computing_molecular_graphics 'Bruker SHELXTL'
_computing_publication_material 'Bruker SHELXTL'
_computing_structure_refinement 'SHELXL-97 (Sheldrick, 1997)'
_computing_structure_solution 'SHELXS-97 (Sheldrick, 1990)'
_diffrn_ambient_temperature 100(2)
_diffrn_detector_area_resol_mean 8.26
_diffrn_measured_fraction_theta_full 0.993
_diffrn_measured_fraction_theta_max 0.903
_diffrn_measurement_device_type 'Bruker SMART APEX CCD'
_diffrn_measurement_method \w-scan
_diffrn_radiation_monochromator graphite
_diffrn_radiation_source 'fine-focus sealed tube'
_diffrn_radiation_type MoK\a
_diffrn_radiation_wavelength 0.71073
_diffrn_reflns_av_R_equivalents 0.0304
_diffrn_reflns_av_sigmaI/netI 0.0405
_diffrn_reflns_limit_h_max 17
_diffrn_reflns_limit_h_min -17
_diffrn_reflns_limit_k_max 22
_diffrn_reflns_limit_k_min -22
_diffrn_reflns_limit_l_max 24
_diffrn_reflns_limit_l_min -24
_diffrn_reflns_number 43834
_diffrn_reflns_theta_full 26.00
_diffrn_reflns_theta_max 28.27
_diffrn_reflns_theta_min 1.87
_exptl_absorpt_coefficient_mu 0.724
_exptl_absorpt_correction_T_max 0.9377
_exptl_absorpt_correction_T_min 0.8628
_exptl_absorpt_correction_type multi-scan
_exptl_absorpt_process_details SADABS
_exptl_crystal_colour yellow
_exptl_crystal_density_diffrn 1.284
_exptl_crystal_density_method 'not measured'
_exptl_crystal_description block
_exptl_crystal_F_000 1547
_exptl_crystal_size_max 0.21
_exptl_crystal_size_mid 0.16
_exptl_crystal_size_min 0.09
_refine_diff_density_max 1.035
_refine_diff_density_min -0.630
_refine_diff_density_rms 0.092
_refine_ls_extinction_method none
_refine_ls_goodness_of_fit_ref 1.062
_refine_ls_hydrogen_treatment 'rigid methyls, others riding'
_refine_ls_matrix_type full
_refine_ls_number_parameters 821
_refine_ls_number_reflns 16862
_refine_ls_number_restraints 1
_refine_ls_restrained_S_all 1.062
_refine_ls_R_factor_all 0.0526
_refine_ls_R_factor_gt 0.0453
_refine_ls_shift/su_max 0.002
_refine_ls_shift/su_mean 0.000
_refine_ls_structure_factor_coef Fsqd
_refine_ls_weighting_details 'calc w=1/[\s^2^(Fo^2^)+(0.0511P)^2^+5.3155P] where P=(Fo^2^+2Fc^2^)/3'
_refine_ls_weighting_scheme calc
_refine_ls_wR_factor_gt 0.1102
_refine_ls_wR_factor_ref 0.1147
_reflns_number_gt 14829
_reflns_number_total 16862
_reflns_threshold_expression >2sigma(I)
_cod_data_source_file ic8014139_si_001_4.cif
_cod_data_source_block pgj97cs
_cod_database_code 4306585

loop_
_symmetry_equiv_pos_as_xyz
'x, y, z'
'-x, -y, -z'

loop_
_atom_site_label
_atom_site_type_symbol
_atom_site_fract_x
_atom_site_fract_y
_atom_site_fract_z
_atom_site_U_iso_or_equiv
_atom_site_adp_type
_atom_site_occupancy
_atom_site_symmetry_multiplicity
_atom_site_calc_flag
_atom_site_refinement_flags
_atom_site_disorder_assembly
_atom_site_disorder_group
Ag1 Ag 0.606344(16) 0.885485(13) 0.641371(12) 0.01888(6) Uani 1 1 d . . .
Cu2 Cu 0.74255(2) 0.71289(2) 0.703667(18) 0.01310(8) Uani 1 1 d . . .
P1 P 0.60638(5) 1.02756(5) 0.63527(4) 0.01622(14) Uani 1 1 d . . .
P2 P 0.90439(5) 0.65877(4) 0.66709(4) 0.01364(13) Uani 1 1 d . . .
S1 S 0.47677(5) 0.78944(4) 0.76061(4) 0.01321(12) Uani 1 1 d . . .
S2 S 0.61542(5) 0.74648(4) 0.62769(4) 0.01471(13) Uani 1 1 d . . .
S3 S 0.68179(5) 0.70183(5) 0.82697(4) 0.01691(13) Uani 1 1 d . . .
C1 C 0.60389(19) 0.55952(18) 0.62791(15) 0.0159(5) Uani 1 1 d . . .
H1 H 0.6327 0.6081 0.5971 0.019 Uiso 1 1 calc R . .
C2 C 0.6228(2) 0.48689(18) 0.60273(16) 0.0172(5) Uani 1 1 d . . .
C3 C 0.5787(2) 0.41670(18) 0.64861(16) 0.0198(6) Uani 1 1 d . . .
H3 H 0.5906 0.3675 0.6317 0.024 Uiso 1 1 calc R . .
C4 C 0.5184(2) 0.41679(19) 0.71804(17) 0.0211(6) Uani 1 1 d . . .
H4 H 0.4887 0.3686 0.7480 0.025 Uiso 1 1 calc R . .
C4A C 0.50171(19) 0.48821(18) 0.74341(15) 0.0158(5) Uani 1 1 d . . .
C4B C 0.44511(19) 0.50327(18) 0.81452(15) 0.0155(5) Uani 1 1 d . . .
C5 C 0.4006(2) 0.44624(19) 0.88013(16) 0.0192(5) Uani 1 1 d . . .
H5 H 0.4019 0.3884 0.8821 0.023 Uiso 1 1 calc R . .
C6 C 0.3542(2) 0.47478(19) 0.94282(16) 0.0191(5) Uani 1 1 d . . .
H6 H 0.3254 0.4352 0.9885 0.023 Uiso 1 1 calc R . .
C7 C 0.34892(19) 0.56081(18) 0.94024(15) 0.0159(5) Uani 1 1 d . . .
C8 C 0.39715(19) 0.61655(17) 0.87484(15) 0.0151(5) Uani 1 1 d . . .
H8 H 0.3964 0.6740 0.8734 0.018 Uiso 1 1 calc R . .
C8A C 0.44649(18) 0.58826(17) 0.81162(15) 0.0141(5) Uani 1 1 d . . .
C9 C 0.50909(18) 0.62889(17) 0.73841(15) 0.0138(5) Uani 1 1 d . . .
C9A C 0.54293(19) 0.56127(17) 0.69809(14) 0.0135(5) Uani 1 1 d . . .
C10 C 0.53374(18) 0.70787(17) 0.71375(14) 0.0130(5) Uani 1 1 d . . .
C11 C 0.6904(2) 0.4827(2) 0.52660(17) 0.0207(6) Uani 1 1 d . . .
C12 C 0.7417(3) 0.5595(2) 0.4894(2) 0.0340(8) Uani 1 1 d . . .
H12A H 0.7834 0.5546 0.4410 0.051 Uiso 1 1 calc R . .
H12B H 0.7846 0.5550 0.5269 0.051 Uiso 1 1 calc R . .
H12C H 0.6898 0.6181 0.4766 0.051 Uiso 1 1 calc R . .
C13 C 0.7747(3) 0.3922(2) 0.5444(2) 0.0335(7) Uani 1 1 d . . .
H13A H 0.7442 0.3418 0.5650 0.050 Uiso 1 1 calc R . .
H13B H 0.8155 0.3866 0.5839 0.050 Uiso 1 1 calc R . .
H13C H 0.8181 0.3910 0.4957 0.050 Uiso 1 1 calc R . .
C14 C 0.6286(3) 0.4893(3) 0.4651(2) 0.0405(9) Uani 1 1 d . . .
H14A H 0.5953 0.4405 0.4873 0.061 Uiso 1 1 calc R . .
H14B H 0.6735 0.4835 0.4181 0.061 Uiso 1 1 calc R . .
H14C H 0.5772 0.5480 0.4503 0.061 Uiso 1 1 calc R . .
C15 C 0.2936(2) 0.59018(18) 1.01009(15) 0.0177(5) Uani 1 1 d . . .
C16 C 0.1896(2) 0.5698(2) 1.03363(17) 0.0281(7) Uani 1 1 d . . .
H16A H 0.1518 0.5947 1.0742 0.042 Uiso 1 1 calc R . .
H16B H 0.1997 0.5040 1.0545 0.042 Uiso 1 1 calc R . .
H16C H 0.1513 0.5976 0.9870 0.042 Uiso 1 1 calc R . .
C17 C 0.3578(2) 0.5371(2) 1.08045(16) 0.0210(6) Uani 1 1 d . . .
H17A H 0.4245 0.5485 1.0654 0.031 Uiso 1 1 calc R . .
H17B H 0.3659 0.4722 1.0961 0.031 Uiso 1 1 calc R . .
H17C H 0.3241 0.5567 1.1249 0.031 Uiso 1 1 calc R . .
C18 C 0.2757(3) 0.6911(2) 0.98998(18) 0.0336(8) Uani 1 1 d . . .
H18A H 0.3410 0.7046 0.9795 0.050 Uiso 1 1 calc R . .
H18B H 0.2364 0.7081 1.0345 0.050 Uiso 1 1 calc R . .
H18C H 0.2382 0.7256 0.9429 0.050 Uiso 1 1 calc R . .
C21 C 0.32232(19) 0.89063(17) 0.86672(15) 0.0145(5) Uani 1 1 d . . .
H21 H 0.3212 0.8692 0.8268 0.017 Uiso 1 1 calc R . .
C22 C 0.2331(2) 0.94486(17) 0.89214(15) 0.0158(5) Uani 1 1 d . . .
C23 C 0.2371(2) 0.97924(18) 0.94837(17) 0.0208(6) Uani 1 1 d . . .
H23 H 0.1773 1.0176 0.9648 0.025 Uiso 1 1 calc R . .
C24 C 0.3262(2) 0.95871(19) 0.98046(17) 0.0217(6) Uani 1 1 d . . .
H24 H 0.3276 0.9833 1.0181 0.026 Uiso 1 1 calc R . .
C24A C 0.4134(2) 0.90196(18) 0.95729(16) 0.0170(5) Uani 1 1 d . . .
C24B C 0.5125(2) 0.86311(18) 0.98806(16) 0.0180(5) Uani 1 1 d . . .
C25 C 0.5471(2) 0.8748(2) 1.04698(17) 0.0245(6) Uani 1 1 d . . .
H25 H 0.5053 0.9166 1.0711 0.029 Uiso 1 1 calc R . .
C26 C 0.6434(2) 0.8246(2) 1.06988(17) 0.0241(6) Uani 1 1 d . . .
H26 H 0.6672 0.8330 1.1098 0.029 Uiso 1 1 calc R . .
C27 C 0.7066(2) 0.76191(18) 1.03589(16) 0.0181(5) Uani 1 1 d . . .
C28 C 0.6714(2) 0.75320(17) 0.97496(15) 0.0152(5) Uani 1 1 d . . .
H28 H 0.7138 0.7124 0.9501 0.018 Uiso 1 1 calc R . .
C28A C 0.5747(2) 0.80364(17) 0.95019(15) 0.0144(5) Uani 1 1 d . . .
C29 C 0.51723(19) 0.80638(17) 0.88958(15) 0.0133(5) Uani 1 1 d . . .
C29A C 0.41384(19) 0.86728(17) 0.89940(15) 0.0142(5) Uani 1 1 d . . .
C30 C 0.55711(19) 0.76591(17) 0.83447(14) 0.0132(5) Uani 1 1 d . . .
C31 C 0.1300(2) 0.96419(18) 0.86391(16) 0.0181(5) Uani 1 1 d . . .
C32 C 0.0771(2) 1.0670(2) 0.83249(19) 0.0258(6) Uani 1 1 d . . .
H32A H 0.1201 1.0978 0.7883 0.039 Uiso 1 1 calc R . .
H32B H 0.0659 1.0908 0.8749 0.039 Uiso 1 1 calc R . .
H32C H 0.0119 1.0777 0.8144 0.039 Uiso 1 1 calc R . .
C33 C 0.0623(2) 0.9178(2) 0.93478(18) 0.0236(6) Uani 1 1 d . . .
H33A H -0.0052 0.9324 0.9184 0.035 Uiso 1 1 calc R . .
H33B H 0.0565 0.9395 0.9777 0.035 Uiso 1 1 calc R . .
H33C H 0.0924 0.8520 0.9533 0.035 Uiso 1 1 calc R . .
C34 C 0.1388(2) 0.9276(2) 0.79856(17) 0.0236(6) Uani 1 1 d . . .
H34A H 0.1800 0.9576 0.7523 0.035 Uiso 1 1 calc R . .
H34B H 0.0711 0.9398 0.7837 0.035 Uiso 1 1 calc R . .
H34C H 0.1709 0.8621 0.8178 0.035 Uiso 1 1 calc R . .
C35 C 0.8111(2) 0.70619(19) 1.06533(16) 0.0205(6) Uani 1 1 d . . .
C36 C 0.8626(2) 0.6310(2) 1.03123(18) 0.0244(6) Uani 1 1 d . . .
H36A H 0.8203 0.5897 1.0467 0.037 Uiso 1 1 calc R . .
H36B H 0.9289 0.5972 1.0518 0.037 Uiso 1 1 calc R . .
H36C H 0.8715 0.6580 0.9734 0.037 Uiso 1 1 calc R . .
C37 C 0.8010(2) 0.6604(2) 1.15584(17) 0.0296(7) Uani 1 1 d . . .
H37A H 0.7763 0.7069 1.1798 0.044 Uiso 1 1 calc R . .
H37B H 0.8672 0.6209 1.1739 0.044 Uiso 1 1 calc R . .
H37C H 0.7529 0.6241 1.1715 0.044 Uiso 1 1 calc R . .
C38 C 0.8800(3) 0.7689(2) 1.0421(2) 0.0350(8) Uani 1 1 d . . .
H38A H 0.8879 0.7976 0.9844 0.053 Uiso 1 1 calc R . .
H38B H 0.9465 0.7333 1.0617 0.053 Uiso 1 1 calc R . .
H38C H 0.8493 0.8158 1.0654 0.053 Uiso 1 1 calc R . .
C41 C 0.4792(2) 1.0834(2) 0.67150(17) 0.0234(6) Uani 1 1 d . . .
C42 C 0.3966(2) 1.0760(2) 0.6349(2) 0.0290(7) Uani 1 1 d . . .
H42A H 0.3995 1.1122 0.5775 0.035 Uiso 1 1 calc R . .
H42B H 0.4080 1.0120 0.6416 0.035 Uiso 1 1 calc R . .
C43 C 0.2930(2) 1.1101(2) 0.6740(2) 0.0356(8) Uani 1 1 d . . .
H43A H 0.2403 1.1075 0.6479 0.043 Uiso 1 1 calc R . .
H43B H 0.2881 1.0699 0.7302 0.043 Uiso 1 1 calc R . .
C44 C 0.2733(2) 1.2065(2) 0.6693(2) 0.0354(8) Uani 1 1 d . . .
H44A H 0.2673 1.2481 0.6136 0.043 Uiso 1 1 calc R . .
H44B H 0.2082 1.2237 0.7000 0.043 Uiso 1 1 calc R . .
C45 C 0.3570(3) 1.2174(3) 0.7012(2) 0.0388(8) Uani 1 1 d . . .
H45A H 0.3548 1.1844 0.7591 0.047 Uiso 1 1 calc R . .
H45B H 0.3451 1.2824 0.6912 0.047 Uiso 1 1 calc R . .
C46 C 0.4622(2) 1.1816(2) 0.6633(2) 0.0282(7) Uani 1 1 d . . .
H46A H 0.5146 1.1848 0.6894 0.034 Uiso 1 1 calc R . .
H46B H 0.4683 1.2200 0.6066 0.034 Uiso 1 1 calc R . .
C51 C 0.6950(2) 1.02242(18) 0.69784(15) 0.0174(5) Uani 1 1 d . . .
C52 C 0.6627(2) 0.97542(19) 0.78605(16) 0.0210(6) Uani 1 1 d . . .
H52A H 0.5959 1.0124 0.8008 0.025 Uiso 1 1 calc R . .
H52B H 0.6556 0.9155 0.7943 0.025 Uiso 1 1 calc R . .
C53 C 0.7399(3) 0.9627(2) 0.83927(17) 0.0257(6) Uani 1 1 d . . .
H53A H 0.7416 1.0228 0.8354 0.031 Uiso 1 1 calc R . .
H53B H 0.7188 0.9295 0.8949 0.031 Uiso 1 1 calc R . .
C54 C 0.8450(2) 0.9106(2) 0.81613(18) 0.0289(7) Uani 1 1 d . . .
H54A H 0.8450 0.8483 0.8252 0.035 Uiso 1 1 calc R . .
H54B H 0.8937 0.9063 0.8498 0.035 Uiso 1 1 calc R . .
C55 C 0.8783(2) 0.9572(2) 0.72934(18) 0.0269(6) Uani 1 1 d . . .
H55A H 0.8843 1.0174 0.7212 0.032 Uiso 1 1 calc R . .
H55B H 0.9457 0.9205 0.7151 0.032 Uiso 1 1 calc R . .
C56 C 0.8021(2) 0.96842(19) 0.67610(17) 0.0205(6) Uani 1 1 d . . .
H56A H 0.8004 0.9079 0.6812 0.025 Uiso 1 1 calc R . .
H56B H 0.8240 1.0003 0.6203 0.025 Uiso 1 1 calc R . .
C61 C 0.6292(2) 1.10477(19) 0.53317(16) 0.0201(6) Uani 1 1 d . . .
C62 C 0.6924(2) 1.0516(2) 0.48020(16) 0.0239(6) Uani 1 1 d . . .
H62A H 0.7619 1.0219 0.4968 0.029 Uiso 1 1 calc R . .
H62B H 0.6619 1.0038 0.4858 0.029 Uiso 1 1 calc R . .
C63 C 0.6963(3) 1.1157(2) 0.39369(17) 0.0287(7) Uani 1 1 d . . .
H63A H 0.7403 1.0812 0.3606 0.034 Uiso 1 1 calc R . .
H63B H 0.6274 1.1401 0.3757 0.034 Uiso 1 1 calc R . .
C64 C 0.7364(3) 1.1936(2) 0.3824(2) 0.0386(8) Uani 1 1 d . . .
H64A H 0.7316 1.2362 0.3269 0.046 Uiso 1 1 calc R . .
H64B H 0.8087 1.1699 0.3925 0.046 Uiso 1 1 calc R . .
C65 C 0.6782(3) 1.2443(2) 0.43719(19) 0.0356(8) Uani 1 1 d . . .
H65A H 0.6082 1.2759 0.4218 0.043 Uiso 1 1 calc R . .
H65B H 0.7108 1.2907 0.4315 0.043 Uiso 1 1 calc R . .
C66 C 0.6748(2) 1.18004(19) 0.52366(17) 0.0234(6) Uani 1 1 d . . .
H66A H 0.6333 1.2145 0.5575 0.028 Uiso 1 1 calc R . .
H66B H 0.7441 1.1528 0.5408 0.028 Uiso 1 1 calc R . .
C71 C 0.9110(2) 0.54781(17) 0.66421(15) 0.0155(5) Uani 1 1 d . . .
C72 C 0.8660(2) 0.49120(19) 0.74399(17) 0.0221(6) Uani 1 1 d . . .
H72A H 0.9080 0.4779 0.7862 0.026 Uiso 1 1 calc R . .
H72B H 0.7969 0.5266 0.7564 0.026 Uiso 1 1 calc R . .
C73 C 0.8614(2) 0.40232(19) 0.74247(18) 0.0252(6) Uani 1 1 d . . .
H73A H 0.8369 0.3657 0.7957 0.030 Uiso 1 1 calc R . .
H73B H 0.8124 0.4156 0.7051 0.030 Uiso 1 1 calc R . .
C74 C 0.9643(2) 0.34793(19) 0.71764(18) 0.0258(6) Uani 1 1 d . . .
H74A H 0.9572 0.2933 0.7133 0.031 Uiso 1 1 calc R . .
H74B H 1.0110 0.3277 0.7586 0.031 Uiso 1 1 calc R . .
C75 C 1.0089(2) 0.40450(19) 0.63825(17) 0.0227(6) Uani 1 1 d . . .
H75A H 0.9660 0.4190 0.5963 0.027 Uiso 1 1 calc R . .
H75B H 1.0774 0.3687 0.6251 0.027 Uiso 1 1 calc R . .
C76 C 1.0155(2) 0.49291(18) 0.64070(16) 0.0182(5) Uani 1 1 d . . .
H76A H 1.0631 0.4786 0.6793 0.022 Uiso 1 1 calc R . .
H76B H 1.0417 0.5293 0.5880 0.022 Uiso 1 1 calc R . .
C81 C 0.9562(2) 0.72349(17) 0.56834(15) 0.0157(5) Uani 1 1 d . . .
C82 C 0.9451(2) 0.81978(18) 0.56376(16) 0.0191(5) Uani 1 1 d . . .
H82A H 0.8724 0.8513 0.5712 0.023 Uiso 1 1 calc R . .
H82B H 0.9794 0.8160 0.6069 0.023 Uiso 1 1 calc R . .
C83 C 0.9911(3) 0.8743(2) 0.48411(18) 0.0274(7) Uani 1 1 d . . .
H83A H 0.9807 0.9365 0.4820 0.033 Uiso 1 1 calc R . .
H83B H 1.0650 0.8457 0.4787 0.033 Uiso 1 1 calc R . .
C84 C 0.9432(3) 0.8788(2) 0.41586(17) 0.0272(6) Uani 1 1 d . . .
H84A H 0.9780 0.9101 0.3651 0.033 Uiso 1 1 calc R . .
H84B H 0.8711 0.9142 0.4173 0.033 Uiso 1 1 calc R . .
C85 C 0.9506(2) 0.78403(19) 0.42091(16) 0.0209(6) Uani 1 1 d . . .
H85A H 1.0227 0.7514 0.4129 0.025 Uiso 1 1 calc R . .
H85B H 0.9151 0.7890 0.3780 0.025 Uiso 1 1 calc R . .
C86 C 0.9045(2) 0.72918(19) 0.50060(16) 0.0190(5) Uani 1 1 d . . .
H86A H 0.9136 0.6673 0.5023 0.023 Uiso 1 1 calc R . .
H86B H 0.8310 0.7585 0.5069 0.023 Uiso 1 1 calc R . .
C91 C 0.99977(19) 0.63178(18) 0.73554(16) 0.0165(5) Uani 1 1 d . . .
C92 C 0.9633(2) 0.6933(2) 0.78458(16) 0.0204(6) Uani 1 1 d . . .
H92A H 0.9559 0.7571 0.7487 0.024 Uiso 1 1 calc R . .
H92B H 0.8959 0.6884 0.8124 0.024 Uiso 1 1 calc R . .
C93 C 1.0368(2) 0.6679(2) 0.84516(17) 0.0256(6) Uani 1 1 d . . .
H93A H 1.0128 0.7111 0.8733 0.031 Uiso 1 1 calc R . .
H93B H 1.0384 0.6065 0.8846 0.031 Uiso 1 1 calc R . .
C94 C 1.1431(2) 0.6692(2) 0.80578(17) 0.0255(6) Uani 1 1 d . . .
H94A H 1.1897 0.6499 0.8466 0.031 Uiso 1 1 calc R . .
H94B H 1.1429 0.7317 0.7697 0.031 Uiso 1 1 calc R . .
C95 C 1.1805(2) 0.6058(2) 0.75914(17) 0.0239(6) Uani 1 1 d . . .
H95A H 1.1858 0.5427 0.7959 0.029 Uiso 1 1 calc R . .
H95B H 1.2488 0.6090 0.7326 0.029 Uiso 1 1 calc R . .
C96 C 1.1085(2) 0.63151(19) 0.69704(16) 0.0188(5) Uani 1 1 d . . .
H96A H 1.1328 0.5877 0.6695 0.023 Uiso 1 1 calc R . .
H96B H 1.1084 0.6924 0.6573 0.023 Uiso 1 1 calc R . .
N1 N 0.7862(5) 0.2014(4) 0.7253(4) 0.0802(16) Uiso 0.825(3) 1 d P A 1
C97 C 0.7424(5) 0.2170(4) 0.7789(4) 0.0585(14) Uiso 0.825(3) 1 d P A 1
C98 C 0.6895(5) 0.2347(4) 0.8460(4) 0.0501(17) Uiso 0.825(3) 1 d P A 1
C98' C 0.6663(13) 0.2488(15) 0.8576(13) 0.026(5) Uiso 0.175(3) 1 d PD A 2
Cl1' Cl 0.6200(4) 0.1945(4) 0.7991(3) 0.0397(15) Uiso 0.175(3) 1 d PD A 2
Cl2' Cl 0.8119(4) 0.1829(4) 0.8441(3) 0.0412(15) Uiso 0.175(3) 1 d PD A 2

loop_
_atom_site_aniso_label
_atom_site_aniso_U_11
_atom_site_aniso_U_22
_atom_site_aniso_U_33
_atom_site_aniso_U_23
_atom_site_aniso_U_13
_atom_site_aniso_U_12
Ag1 0.02082(11) 0.01419(10) 0.02131(11) -0.00529(8) -0.00232(8) -0.00558(8)
Cu2 0.00953(15) 0.01463(15) 0.01412(15) -0.00665(12) 0.00144(11) -0.00183(12)
P1 0.0168(3) 0.0167(3) 0.0137(3) -0.0050(3) -0.0001(3) -0.0042(3)
P2 0.0117(3) 0.0142(3) 0.0140(3) -0.0056(3) 0.0009(2) -0.0030(2)
S1 0.0121(3) 0.0146(3) 0.0123(3) -0.0066(2) -0.0005(2) -0.0011(2)
S2 0.0150(3) 0.0175(3) 0.0124(3) -0.0068(2) 0.0031(2) -0.0063(2)
S3 0.0127(3) 0.0212(3) 0.0152(3) -0.0091(3) -0.0016(2) 0.0006(2)
C1 0.0151(12) 0.0151(12) 0.0166(13) -0.0045(10) -0.0024(10) -0.0037(10)
C2 0.0164(13) 0.0184(13) 0.0175(13) -0.0091(11) -0.0030(10) -0.0017(10)
C3 0.0251(14) 0.0158(13) 0.0208(14) -0.0087(11) -0.0049(11) -0.0039(11)
C4 0.0259(15) 0.0182(13) 0.0217(14) -0.0059(11) -0.0032(11) -0.0101(11)
C4A 0.0145(12) 0.0166(12) 0.0166(12) -0.0050(10) -0.0027(10) -0.0051(10)
C4B 0.0127(12) 0.0188(13) 0.0152(12) -0.0057(10) -0.0017(10) -0.0048(10)
C5 0.0197(13) 0.0188(13) 0.0202(13) -0.0047(11) -0.0026(11) -0.0091(11)
C6 0.0158(13) 0.0243(14) 0.0153(13) -0.0023(11) -0.0003(10) -0.0101(11)
C7 0.0103(12) 0.0213(13) 0.0134(12) -0.0041(10) -0.0019(9) -0.0030(10)
C8 0.0119(12) 0.0158(12) 0.0159(12) -0.0049(10) -0.0018(10) -0.0024(10)
C8A 0.0109(11) 0.0163(12) 0.0131(12) -0.0027(10) -0.0029(9) -0.0036(10)
C9 0.0097(11) 0.0174(12) 0.0138(12) -0.0068(10) -0.0002(9) -0.0023(9)
C9A 0.0118(12) 0.0162(12) 0.0121(12) -0.0050(10) -0.0038(9) -0.0018(9)
C10 0.0109(11) 0.0179(12) 0.0104(11) -0.0070(10) -0.0002(9) -0.0025(9)
C11 0.0184(13) 0.0252(14) 0.0208(14) -0.0136(12) 0.0016(11) -0.0044(11)
C12 0.0361(18) 0.0333(18) 0.0330(18) -0.0179(15) 0.0155(14) -0.0141(15)
C13 0.0288(17) 0.0319(17) 0.0377(18) -0.0200(15) 0.0041(14) -0.0011(14)
C14 0.0308(18) 0.068(3) 0.0279(17) -0.0245(18) 0.0020(14) -0.0147(17)
C15 0.0152(12) 0.0192(13) 0.0128(12) -0.0026(10) 0.0025(10) -0.0038(10)
C16 0.0159(14) 0.049(2) 0.0179(14) -0.0116(14) 0.0017(11) -0.0093(13)
C17 0.0183(13) 0.0249(14) 0.0183(13) -0.0056(11) -0.0031(11) -0.0060(11)
C18 0.044(2) 0.0227(15) 0.0186(15) -0.0059(12) 0.0105(13) -0.0008(14)
C21 0.0161(12) 0.0145(12) 0.0124(12) -0.0055(10) 0.0025(9) -0.0050(10)
C22 0.0169(13) 0.0128(12) 0.0153(12) -0.0035(10) 0.0011(10) -0.0048(10)
C23 0.0214(14) 0.0161(13) 0.0232(14) -0.0107(11) 0.0032(11) -0.0020(11)
C24 0.0243(14) 0.0214(14) 0.0223(14) -0.0140(12) 0.0010(11) -0.0042(11)
C24A 0.0203(13) 0.0147(12) 0.0166(13) -0.0065(10) 0.0000(10) -0.0057(10)
C24B 0.0208(13) 0.0151(12) 0.0181(13) -0.0060(10) -0.0021(10) -0.0047(10)
C25 0.0282(15) 0.0254(15) 0.0231(15) -0.0157(12) -0.0043(12) -0.0017(12)
C26 0.0334(16) 0.0255(15) 0.0202(14) -0.0125(12) -0.0070(12) -0.0085(13)
C27 0.0224(14) 0.0149(12) 0.0168(13) -0.0022(10) -0.0041(10) -0.0078(11)
C28 0.0184(13) 0.0140(12) 0.0133(12) -0.0040(10) -0.0002(10) -0.0066(10)
C28A 0.0192(13) 0.0140(12) 0.0117(12) -0.0043(10) -0.0002(10) -0.0076(10)
C29 0.0136(12) 0.0129(12) 0.0125(12) -0.0027(10) -0.0006(9) -0.0053(10)
C29A 0.0162(12) 0.0124(12) 0.0136(12) -0.0059(10) 0.0022(9) -0.0041(10)
C30 0.0127(12) 0.0120(11) 0.0129(12) -0.0020(10) -0.0013(9) -0.0040(9)
C31 0.0127(12) 0.0183(13) 0.0209(13) -0.0093(11) 0.0028(10) -0.0014(10)
C32 0.0176(14) 0.0219(15) 0.0305(16) -0.0083(12) -0.0013(12) 0.0018(11)
C33 0.0181(14) 0.0252(15) 0.0269(15) -0.0108(12) 0.0045(11) -0.0076(11)
C34 0.0171(13) 0.0313(16) 0.0234(14) -0.0141(13) -0.0017(11) -0.0027(12)
C35 0.0231(14) 0.0202(14) 0.0186(13) -0.0044(11) -0.0060(11) -0.0072(11)
C36 0.0178(14) 0.0299(16) 0.0258(15) -0.0112(13) -0.0055(11) -0.0033(12)
C37 0.0327(17) 0.0301(16) 0.0195(15) -0.0061(13) -0.0090(13) 0.0001(13)
C38 0.0323(18) 0.0278(17) 0.047(2) -0.0042(15) -0.0167(15) -0.0141(14)
C41 0.0186(14) 0.0223(14) 0.0240(15) -0.0082(12) 0.0008(11) -0.0011(11)
C42 0.0193(14) 0.0222(15) 0.0410(18) -0.0100(14) 0.0021(13) -0.0047(12)
C43 0.0181(15) 0.0254(16) 0.046(2) -0.0012(15) -0.0010(14) -0.0005(12)
C44 0.0206(15) 0.0286(17) 0.0386(19) -0.0060(14) 0.0076(13) 0.0022(13)
C45 0.0320(18) 0.042(2) 0.0362(19) -0.0234(16) -0.0015(15) 0.0083(15)
C46 0.0254(15) 0.0281(16) 0.0342(17) -0.0196(14) 0.0041(13) -0.0050(13)
C51 0.0174(13) 0.0199(13) 0.0152(13) -0.0075(11) 0.0004(10) -0.0051(10)
C52 0.0249(14) 0.0214(14) 0.0154(13) -0.0071(11) 0.0020(11) -0.0069(11)
C53 0.0453(19) 0.0201(14) 0.0155(13) -0.0060(11) -0.0037(12) -0.0139(13)
C54 0.0329(17) 0.0295(16) 0.0276(16) -0.0056(13) -0.0135(13) -0.0117(13)
C55 0.0228(15) 0.0297(16) 0.0303(16) -0.0088(13) -0.0060(12) -0.0100(12)
C56 0.0165(13) 0.0232(14) 0.0202(14) -0.0078(11) -0.0002(11) -0.0044(11)
C61 0.0247(14) 0.0200(13) 0.0145(13) -0.0051(11) 0.0009(11) -0.0080(11)
C62 0.0271(15) 0.0268(15) 0.0174(14) -0.0094(12) 0.0024(11) -0.0076(12)
C63 0.0326(17) 0.0338(17) 0.0133(13) -0.0068(12) 0.0003(12) -0.0049(14)
C64 0.044(2) 0.040(2) 0.0227(16) -0.0047(15) 0.0114(15) -0.0185(17)
C65 0.046(2) 0.0268(17) 0.0262(17) -0.0009(13) 0.0044(15) -0.0164(15)
C66 0.0285(15) 0.0211(14) 0.0203(14) -0.0067(12) 0.0018(12) -0.0099(12)
C71 0.0160(12) 0.0133(12) 0.0172(13) -0.0077(10) 0.0037(10) -0.0044(10)
C72 0.0261(15) 0.0214(14) 0.0201(14) -0.0104(11) 0.0085(11) -0.0113(12)
C73 0.0328(16) 0.0205(14) 0.0240(15) -0.0096(12) 0.0092(12) -0.0147(13)
C74 0.0318(16) 0.0171(14) 0.0287(16) -0.0090(12) 0.0027(13) -0.0095(12)
C75 0.0228(14) 0.0181(13) 0.0266(15) -0.0114(12) 0.0056(12) -0.0057(11)
C76 0.0155(13) 0.0159(13) 0.0211(13) -0.0076(11) 0.0051(10) -0.0048(10)
C81 0.0172(13) 0.0153(12) 0.0135(12) -0.0047(10) 0.0012(10) -0.0054(10)
C82 0.0236(14) 0.0171(13) 0.0167(13) -0.0076(11) -0.0004(11) -0.0048(11)
C83 0.0374(18) 0.0200(14) 0.0241(15) -0.0048(12) 0.0015(13) -0.0137(13)
C84 0.0371(17) 0.0206(14) 0.0174(14) -0.0021(12) 0.0000(12) -0.0074(13)
C85 0.0221(14) 0.0223(14) 0.0139(13) -0.0063(11) 0.0000(10) -0.0022(11)
C86 0.0189(13) 0.0204(13) 0.0168(13) -0.0083(11) 0.0003(10) -0.0036(11)
C91 0.0113(12) 0.0194(13) 0.0173(13) -0.0057(11) -0.0016(10) -0.0033(10)
C92 0.0158(13) 0.0277(15) 0.0177(13) -0.0084(12) 0.0003(10) -0.0069(11)
C93 0.0213(14) 0.0403(18) 0.0164(13) -0.0091(13) -0.0014(11) -0.0116(13)
C94 0.0180(14) 0.0387(17) 0.0201(14) -0.0052(13) -0.0059(11) -0.0122(13)
C95 0.0135(13) 0.0267(15) 0.0243(15) -0.0024(12) -0.0046(11) -0.0033(11)
C96 0.0128(12) 0.0207(13) 0.0206(13) -0.0076(11) 0.0001(10) -0.0028(10)

loop_
_atom_type_symbol
_atom_type_description
_atom_type_scat_dispersion_real
_atom_type_scat_dispersion_imag
_atom_type_scat_source
C C 0.0033 0.0016 'International Tables Vol C Tables 4.2.6.8 and 6.1.1.4'
H H 0.0000 0.0000 'International Tables Vol C Tables 4.2.6.8 and 6.1.1.4'
P P 0.1023 0.0942 'International Tables Vol C Tables 4.2.6.8 and 6.1.1.4'
S S 0.1246 0.1234 'International Tables Vol C Tables 4.2.6.8 and 6.1.1.4'
Cu Cu 0.3201 1.2651 'International Tables Vol C Tables 4.2.6.8 and 6.1.1.4'
Ag Ag -0.8971 1.1015 'International Tables Vol C Tables 4.2.6.8 and 6.1.1.4'
N N 0.0061 0.0033 'International Tables Vol C Tables 4.2.6.8 and 6.1.1.4'
O O 0.0106 0.0060 'International Tables Vol C Tables 4.2.6.8 and 6.1.1.4'
Cl Cl 0.1484 0.1585 'International Tables Vol C Tables 4.2.6.8 and 6.1.1.4'

loop_
_geom_angle_atom_site_label_1
_geom_angle_atom_site_label_2
_geom_angle_atom_site_label_3
_geom_angle
_geom_angle_site_symmetry_1
_geom_angle_site_symmetry_3
_geom_angle_publ_flag
P1 Ag1 S2 171.67(2) . . ?
P1 Ag1 Cu2 130.83(2) . . ?
S2 Ag1 Cu2 51.412(17) . . ?
P1 Ag1 S1 119.55(2) . . ?
S2 Ag1 S1 68.15(2) . . ?
Cu2 Ag1 S1 78.662(15) . . ?
P2 Cu2 S3 124.13(3) . . ?
P2 Cu2 S2 122.28(3) . . ?
S3 Cu2 S2 111.19(3) . . ?
P2 Cu2 Ag1 130.70(2) . . ?
S3 Cu2 Ag1 92.01(2) . . ?
S2 Cu2 Ag1 55.018(18) . . ?
C51 P1 C41 106.06(13) . . ?
C51 P1 C61 109.52(13) . . ?
C41 P1 C61 105.38(13) . . ?
C51 P1 Ag1 113.98(9) . . ?
C41 P1 Ag1 108.59(10) . . ?
C61 P1 Ag1 112.73(9) . . ?
C81 P2 C71 106.39(12) . . ?
C81 P2 C91 105.14(12) . . ?
C71 P2 C91 104.80(12) . . ?
C81 P2 Cu2 117.57(9) . . ?
C71 P2 Cu2 103.81(8) . . ?
C91 P2 Cu2 117.87(9) . . ?
C10 S1 C30 107.38(11) . . ?
C10 S1 Ag1 81.95(8) . . ?
C30 S1 Ag1 89.97(8) . . ?
C10 S2 Cu2 91.09(8) . . ?
C10 S2 Ag1 96.67(8) . . ?
Cu2 S2 Ag1 73.57(2) . . ?
C30 S3 Cu2 113.25(9) . . ?
C2 C1 C9A 120.8(2) . . ?
C3 C2 C1 118.5(2) . . ?
C3 C2 C11 119.6(2) . . ?
C1 C2 C11 121.8(2) . . ?
C4 C3 C2 121.9(2) . . ?
C3 C4 C4A 119.2(3) . . ?
C4 C4A C9A 120.7(2) . . ?
C4 C4A C4B 130.3(3) . . ?
C9A C4A C4B 109.0(2) . . ?
C5 C4B C8A 121.2(2) . . ?
C5 C4B C4A 129.9(2) . . ?
C8A C4B C4A 108.8(2) . . ?
C6 C5 C4B 119.1(3) . . ?
C5 C6 C7 121.4(2) . . ?
C8 C7 C6 118.9(2) . . ?
C8 C7 C15 121.8(2) . . ?
C6 C7 C15 119.2(2) . . ?
C8A C8 C7 120.6(2) . . ?
C8 C8A C4B 118.7(2) . . ?
C8 C8A C9 132.6(2) . . ?
C4B C8A C9 108.7(2) . . ?
C10 C9 C8A 128.6(2) . . ?
C10 C9 C9A 126.5(2) . . ?
C8A C9 C9A 104.9(2) . . ?
C1 C9A C4A 118.9(2) . . ?
C1 C9A C9 132.5(2) . . ?
C4A C9A C9 108.6(2) . . ?
C9 C10 S2 124.57(19) . . ?
C9 C10 S1 122.31(19) . . ?
S2 C10 S1 112.88(14) . . ?
C14 C11 C12 107.9(3) . . ?
C14 C11 C2 110.8(2) . . ?
C12 C11 C2 112.2(2) . . ?
C14 C11 C13 108.1(3) . . ?
C12 C11 C13 107.5(3) . . ?
C2 C11 C13 110.3(2) . . ?
C18 C15 C17 108.8(2) . . ?
C18 C15 C7 111.8(2) . . ?
C17 C15 C7 108.8(2) . . ?
C18 C15 C16 108.1(2) . . ?
C17 C15 C16 109.1(2) . . ?
C7 C15 C16 110.1(2) . . ?
C22 C21 C29A 121.0(2) . . ?
C21 C22 C23 118.7(2) . . ?
C21 C22 C31 122.5(2) . . ?
C23 C22 C31 118.6(2) . . ?
C24 C23 C22 121.4(2) . . ?
C23 C24 C24A 119.5(3) . . ?
C24 C24A C29A 121.2(3) . . ?
C24 C24A C24B 129.7(2) . . ?
C29A C24A C24B 109.0(2) . . ?
C25 C24B C28A 121.0(3) . . ?
C25 C24B C24A 130.0(3) . . ?
C28A C24B C24A 109.0(2) . . ?
C26 C25 C24B 119.0(3) . . ?
C25 C26 C27 122.0(3) . . ?
C28 C27 C26 118.1(3) . . ?
C28 C27 C35 122.2(2) . . ?
C26 C27 C35 119.7(2) . . ?
C28A C28 C27 121.1(2) . . ?
C28 C28A C24B 118.8(2) . . ?
C28 C28A C29 132.6(2) . . ?
C24B C28A C29 108.6(2) . . ?
C30 C29 C29A 129.6(2) . . ?
C30 C29 C28A 125.3(2) . . ?
C29A C29 C28A 104.9(2) . . ?
C21 C29A C24A 118.0(2) . . ?
C21 C29A C29 133.5(2) . . ?
C24A C29A C29 108.4(2) . . ?
C29 C30 S3 124.2(2) . . ?
C29 C30 S1 117.11(19) . . ?
S3 C30 S1 118.44(14) . . ?
C34 C31 C22 112.5(2) . . ?
C34 C31 C33 108.1(2) . . ?
C22 C31 C33 108.5(2) . . ?
C34 C31 C32 108.3(2) . . ?
C22 C31 C32 111.0(2) . . ?
C33 C31 C32 108.3(2) . . ?
C27 C35 C36 112.5(2) . . ?
C27 C35 C37 109.9(2) . . ?
C36 C35 C37 107.3(2) . . ?
C27 C35 C38 109.6(2) . . ?
C36 C35 C38 108.6(3) . . ?
C37 C35 C38 108.8(3) . . ?
C42 C41 C46 110.7(2) . . ?
C42 C41 P1 111.2(2) . . ?
C46 C41 P1 115.6(2) . . ?
C43 C42 C41 110.4(3) . . ?
C44 C43 C42 112.0(3) . . ?
C45 C44 C43 112.0(3) . . ?
C44 C45 C46 112.5(3) . . ?
C45 C46 C41 110.3(3) . . ?
C56 C51 C52 109.5(2) . . ?
C56 C51 P1 109.02(18) . . ?
C52 C51 P1 110.27(19) . . ?
C53 C52 C51 111.5(2) . . ?
C54 C53 C52 111.4(2) . . ?
C53 C54 C55 111.1(3) . . ?
C56 C55 C54 110.6(2) . . ?
C55 C56 C51 111.6(2) . . ?
C66 C61 C62 109.9(2) . . ?
C66 C61 P1 116.44(19) . . ?
C62 C61 P1 111.16(19) . . ?
C63 C62 C61 110.1(2) . . ?
C64 C63 C62 111.9(3) . . ?
C63 C64 C65 112.1(3) . . ?
C64 C65 C66 111.5(3) . . ?
C65 C66 C61 110.3(2) . . ?
C76 C71 C72 110.7(2) . . ?
C76 C71 P2 116.19(18) . . ?
C72 C71 P2 109.27(17) . . ?
C73 C72 C71 111.4(2) . . ?
C74 C73 C72 111.8(2) . . ?
C73 C74 C75 111.1(2) . . ?
C74 C75 C76 111.3(2) . . ?
C71 C76 C75 110.5(2) . . ?
C86 C81 C82 109.5(2) . . ?
C86 C81 P2 112.85(18) . . ?
C82 C81 P2 109.51(17) . . ?
C83 C82 C81 111.1(2) . . ?
C84 C83 C82 111.1(2) . . ?
C83 C84 C85 110.9(2) . . ?
C84 C85 C86 112.3(2) . . ?
C85 C86 C81 110.0(2) . . ?
C92 C91 C96 110.6(2) . . ?
C92 C91 P2 110.95(18) . . ?
C96 C91 P2 115.80(18) . . ?
C93 C92 C91 111.8(2) . . ?
C94 C93 C92 111.3(2) . . ?
C93 C94 C95 110.5(2) . . ?
C94 C95 C96 111.2(2) . . ?
C95 C96 C91 111.1(2) . . ?
N1 C97 C98 178.9(8) . . ?
Cl1' C98' Cl2' 94.4(10) . . ?

loop_
_geom_bond_atom_site_label_1
_geom_bond_atom_site_label_2
_geom_bond_distance
_geom_bond_site_symmetry_2
_geom_bond_publ_flag
Ag1 P1 2.3407(7) . ?
Ag1 S2 2.4052(7) . ?
Ag1 Cu2 2.8157(4) . ?
Ag1 S1 2.8610(7) . ?
Cu2 P2 2.2191(7) . ?
Cu2 S3 2.2202(7) . ?
Cu2 S2 2.2946(7) . ?
P1 C51 1.837(3) . ?
P1 C41 1.845(3) . ?
P1 C61 1.847(3) . ?
P2 C81 1.850(3) . ?
P2 C71 1.855(3) . ?
P2 C91 1.864(3) . ?
S1 C10 1.789(2) . ?
S1 C30 1.799(3) . ?
S2 C10 1.781(3) . ?
S3 C30 1.734(3) . ?
C1 C2 1.401(4) . ?
C1 C9A 1.403(4) . ?
C2 C3 1.396(4) . ?
C2 C11 1.539(4) . ?
C3 C4 1.384(4) . ?
C4 C4A 1.390(4) . ?
C4A C9A 1.408(4) . ?
C4A C4B 1.458(4) . ?
C4B C5 1.388(4) . ?
C4B C8A 1.412(4) . ?
C5 C6 1.387(4) . ?
C6 C7 1.402(4) . ?
C7 C8 1.402(4) . ?
C7 C15 1.535(4) . ?
C8 C8A 1.401(4) . ?
C8A C9 1.493(3) . ?
C9 C10 1.355(4) . ?
C9 C9A 1.498(3) . ?
C11 C14 1.526(4) . ?
C11 C12 1.534(4) . ?
C11 C13 1.542(4) . ?
C15 C18 1.522(4) . ?
C15 C17 1.530(4) . ?
C15 C16 1.546(4) . ?
C21 C22 1.398(4) . ?
C21 C29A 1.408(4) . ?
C22 C23 1.399(4) . ?
C22 C31 1.536(4) . ?
C23 C24 1.381(4) . ?
C24 C24A 1.386(4) . ?
C24A C29A 1.411(3) . ?
C24A C24B 1.458(4) . ?
C24B C25 1.391(4) . ?
C24B C28A 1.405(4) . ?
C25 C26 1.385(4) . ?
C26 C27 1.402(4) . ?
C27 C28 1.402(4) . ?
C27 C35 1.531(4) . ?
C28 C28A 1.400(4) . ?
C28A C29 1.497(3) . ?
C29 C30 1.372(3) . ?
C29 C29A 1.495(3) . ?
C31 C34 1.532(4) . ?
C31 C33 1.543(4) . ?
C31 C32 1.544(4) . ?
C35 C36 1.534(4) . ?
C35 C37 1.537(4) . ?
C35 C38 1.539(4) . ?
C41 C42 1.527(4) . ?
C41 C46 1.532(4) . ?
C42 C43 1.518(4) . ?
C43 C44 1.516(5) . ?
C44 C45 1.515(5) . ?
C45 C46 1.531(4) . ?
C51 C56 1.542(4) . ?
C51 C52 1.545(4) . ?
C52 C53 1.527(4) . ?
C53 C54 1.517(5) . ?
C54 C55 1.527(4) . ?
C55 C56 1.526(4) . ?
C61 C66 1.534(4) . ?
C61 C62 1.535(4) . ?
C62 C63 1.531(4) . ?
C63 C64 1.515(5) . ?
C64 C65 1.517(5) . ?
C65 C66 1.532(4) . ?
C71 C76 1.531(3) . ?
C71 C72 1.537(4) . ?
C72 C73 1.526(4) . ?
C73 C74 1.520(4) . ?
C74 C75 1.530(4) . ?
C75 C76 1.536(4) . ?
C81 C86 1.538(4) . ?
C81 C82 1.539(4) . ?
C82 C83 1.529(4) . ?
C83 C84 1.522(4) . ?
C84 C85 1.523(4) . ?
C85 C86 1.532(4) . ?
C91 C92 1.536(4) . ?
C91 C96 1.544(4) . ?
C92 C93 1.526(4) . ?
C93 C94 1.522(4) . ?
C94 C95 1.526(4) . ?
C95 C96 1.531(4) . ?
N1 C97 1.131(7) . ?
C97 C98 1.394(8) . ?
C98' Cl1' 1.980(19) . ?
C98' Cl2' 1.993(19) . ?
